data_4035953
loop_
_publ_author_name
'Mocanu, Anabella'
'Sz\>ucs, R\'ozsa'
'Caytan, Elsa'
'Roisnel, Thierry'
'Dorcet, Vincent'
'Bouit, Pierre-Antoine'
'Nyul\'aszi, L\'aszl\'o'
'Hissler, Muriel'

_publ_section_title
;
 Synthesis, Optical, and Redox Properties of Regioisomeric
 Benzoheterocycles-Fused Pyrene.
;
_journal_issue 2
_journal_name_full 'The Journal of organic chemistry'
_journal_page_first 957
_journal_page_last 962
_journal_paper_doi 10.1021/acs.joc.8b02884
_journal_volume 84
_journal_year 2019
_chemical_compound_source 'synthesis as described'
_chemical_formula_moiety 'C28 H17 O P'
_chemical_formula_sum 'C28 H17 O P'
_chemical_formula_weight 400.39
_space_group_IT_number 14
_space_group_name_Hall '-P 2ybc'
_space_group_name_H-M_alt 'P 1 21/c 1'
_symmetry_cell_setting monoclinic
_symmetry_Int_Tables_number 14
_symmetry_space_group_name_Hall '-P 2ybc'
_symmetry_space_group_name_H-M 'P 1 21/c 1'
_atom_sites_solution_hydrogens geom
_atom_sites_solution_primary direct
_atom_sites_solution_secondary difmap
_audit_conform_dict_location ftp://ftp.iucr.org/pub/cif_core.dic
_audit_conform_dict_name cif_core.dic
_audit_conform_dict_version 2.4.3
_audit_creation_date 2015-01-07T14:36:38-00:00
_audit_creation_method 'WinGX routine CIF_UPDATE'
_cell_angle_alpha 90
_cell_angle_beta 101.291(2)
_cell_angle_gamma 90
_cell_formula_units_Z 4
_cell_length_a 16.2996(9)
_cell_length_b 9.0953(5)
_cell_length_c 13.4799(6)
_cell_measurement_reflns_used 1578
_cell_measurement_temperature 150(2)
_cell_measurement_theta_max 22.1
_cell_measurement_theta_min 2.87
_cell_measurement_wavelength 0.71073
_cell_volume 1959.71(18)
_computing_cell_refinement 'Bruker APEX2 (Bruker, 2006)'
_computing_data_collection 'Bruker APEX2 (Bruker, 2006)'
_computing_data_reduction 'Bruker APEX2 (Bruker, 2006)'
_computing_molecular_graphics 'Ortep-3 for Windows (Farrugia, 1997)'
_computing_publication_material
;
          WinGX publication routines (Farrugia, 2012),
          CRYSCALc (T. Roisnel, local program, 2014)
;
_computing_structure_refinement 'SHELXL-97 (Sheldrick, 1997)'
_computing_structure_solution 'SIR97 (Altomare et al., 1999)'
_diffrn_ambient_temperature 150(2)
_diffrn_detector 'CCD plate'
_diffrn_measured_fraction_theta_full 0.999
_diffrn_measured_fraction_theta_max 0.999
_diffrn_measurement_device_type 'APEXII, Bruker-AXS'
_diffrn_measurement_method 'CCD rotation images, thin slices'
_diffrn_radiation_monochromator graphite
_diffrn_radiation_type MoK\a
_diffrn_radiation_wavelength 0.71073
_diffrn_reflns_av_R_equivalents 0.0786
_diffrn_reflns_av_unetI/netI 0.0963
_diffrn_reflns_limit_h_max 21
_diffrn_reflns_limit_h_min -21
_diffrn_reflns_limit_k_max 11
_diffrn_reflns_limit_k_min -11
_diffrn_reflns_limit_l_max 13
_diffrn_reflns_limit_l_min -17
_diffrn_reflns_number 15502
_diffrn_reflns_theta_full 27.48
_diffrn_reflns_theta_max 27.48
_diffrn_reflns_theta_min 3.08
_exptl_absorpt_coefficient_mu 0.158
_exptl_absorpt_correction_T_max 0.991
_exptl_absorpt_correction_T_min 0.867
_exptl_absorpt_correction_type multi-scan
_exptl_absorpt_process_details
;
  [Sheldrick, G.M. (2002). SADABS Bruker AXS Inc., Madison, Wisconsin, USA]
;
_exptl_crystal_colour yellow
_exptl_crystal_density_diffrn 1.357
_exptl_crystal_density_method 'not measured'
_exptl_crystal_description block
_exptl_crystal_F_000 832
_exptl_crystal_size_max 0.16
_exptl_crystal_size_mid 0.12
_exptl_crystal_size_min 0.06
_refine_diff_density_max 0.26
_refine_diff_density_min -0.34
_refine_diff_density_rms 0.056
_refine_ls_extinction_method none
_refine_ls_goodness_of_fit_ref 1.01
_refine_ls_hydrogen_treatment constr
_refine_ls_matrix_type full
_refine_ls_number_parameters 271
_refine_ls_number_reflns 4484
_refine_ls_number_restraints 0
_refine_ls_restrained_S_all 1.01
_refine_ls_R_factor_all 0.129
_refine_ls_R_factor_gt 0.0602
_refine_ls_shift/su_max 0.001
_refine_ls_shift/su_mean 0
_refine_ls_structure_factor_coef Fsqd
_refine_ls_weighting_details 'calc w=1/[\s^2^(Fo^2^)+(0.0601P)^2^+0.0000P] where P=(Fo^2^+2Fc^2^)/3'
_refine_ls_weighting_scheme calc
_refine_ls_wR_factor_gt 0.1297
_refine_ls_wR_factor_ref 0.1584
_reflns_number_gt 2305
_reflns_number_total 4484
_reflns_threshold_expression >2sigma(I)
_cod_data_source_file jo8b02884_si_001.cif
_cod_data_source_block MA039
_cod_depositor_comments
;
The following automatic conversions were performed:

data item '_symmetry_cell_setting' value 'Monoclinic' was changed to
'monoclinic' in accordance with the
/home/data/users/saulius/crontab/automatic-downloads/current/ACS/lib/dictionaries/cif_core.dic
dictionary named 'cif_core.dic' version 2.4.2 last updated on
2011-04-26.

Automatic conversion script
Id: cif_fix_values 6909 2019-04-08 15:41:33Z antanas 
;
_cod_database_code 4035953

loop_
_symmetry_equiv_pos_as_xyz
'x, y, z'
'-x, y+1/2, -z+1/2'
'-x, -y, -z'
'x, -y-1/2, z-1/2'

loop_
_atom_site_label
_atom_site_type_symbol
_atom_site_fract_x
_atom_site_fract_y
_atom_site_fract_z
_atom_site_U_iso_or_equiv
_atom_site_adp_type
_atom_site_occupancy
_atom_site_symmetry_multiplicity
_atom_site_calc_flag
_atom_site_refinement_flags
C1 C 0.70558(18) 0.4918(3) 0.80104(19) 0.0321(7) Uani 1 1 d .
C2 C 0.62761(18) 0.5474(3) 0.8067(2) 0.0323(7) Uani 1 1 d .
H2 H 0.6216 0.6115 0.8605 0.039 Uiso 1 1 calc R
C3 C 0.55777(18) 0.5092(3) 0.73349(19) 0.0316(7) Uani 1 1 d .
C4 C 0.47588(19) 0.5654(3) 0.7362(2) 0.0383(7) Uani 1 1 d .
H4 H 0.4696 0.6328 0.788 0.046 Uiso 1 1 calc R
C5 C 0.40776(19) 0.5259(3) 0.6680(2) 0.0408(8) Uani 1 1 d .
H5 H 0.3548 0.5668 0.6715 0.049 Uiso 1 1 calc R
C6 C 0.41474(18) 0.4227(3) 0.59026(19) 0.0346(7) Uani 1 1 d .
C7 C 0.3444(2) 0.3746(3) 0.5214(2) 0.0405(8) Uani 1 1 d .
H7 H 0.2909 0.4148 0.5235 0.049 Uiso 1 1 calc R
C8 C 0.3521(2) 0.2694(4) 0.4506(2) 0.0497(9) Uani 1 1 d .
H8 H 0.3033 0.2362 0.4055 0.06 Uiso 1 1 calc R
C9 C 0.4292(2) 0.2102(3) 0.4434(2) 0.0490(9) Uani 1 1 d .
H9 H 0.4329 0.1382 0.3933 0.059 Uiso 1 1 calc R
C10 C 0.5017(2) 0.2568(3) 0.5098(2) 0.0385(7) Uani 1 1 d .
C11 C 0.5814(2) 0.1982(3) 0.5087(2) 0.0437(8) Uani 1 1 d .
H11 H 0.5867 0.1264 0.4591 0.052 Uiso 1 1 calc R
C12 C 0.6513(2) 0.2398(3) 0.57540(19) 0.0375(7) Uani 1 1 d .
H12 H 0.7034 0.1955 0.5717 0.045 Uiso 1 1 calc R
C13 C 0.64818(19) 0.3489(3) 0.65117(19) 0.0324(7) Uani 1 1 d .
C14 C 0.56769(18) 0.4079(3) 0.65621(19) 0.0307(7) Uani 1 1 d .
C15 C 0.49467(19) 0.3637(3) 0.58510(19) 0.0337(7) Uani 1 1 d .
C16 C 0.71864(18) 0.3973(3) 0.7225(2) 0.0323(7) Uani 1 1 d .
C17 C 0.80942(19) 0.3641(3) 0.7286(2) 0.0377(7) Uani 1 1 d .
C18 C 0.8483(2) 0.2912(3) 0.6598(2) 0.0473(8) Uani 1 1 d .
H18 H 0.8162 0.2535 0.5986 0.057 Uiso 1 1 calc R
C19 C 0.9355(2) 0.2737(4) 0.6817(3) 0.0575(9) Uani 1 1 d .
H19 H 0.9616 0.2231 0.6346 0.069 Uiso 1 1 calc R
C20 C 0.9841(2) 0.3270(4) 0.7684(3) 0.0597(10) Uani 1 1 d .
H20 H 1.0428 0.311 0.782 0.072 Uiso 1 1 calc R
C21 C 0.9467(2) 0.4051(4) 0.8366(3) 0.0516(9) Uani 1 1 d .
H21 H 0.98 0.4456 0.8961 0.062 Uiso 1 1 calc R
C22 C 0.86039(19) 0.4234(3) 0.8170(2) 0.0387(7) Uani 1 1 d .
C23 C 0.82816(18) 0.7125(3) 0.8925(2) 0.0409(8) Uani 1 1 d .
C24 C 0.8061(2) 0.7989(4) 0.8059(3) 0.0577(10) Uani 1 1 d .
H24 H 0.7769 0.7565 0.7447 0.069 Uiso 1 1 calc R
C25 C 0.8270(3) 0.9480(4) 0.8095(4) 0.0803(13) Uani 1 1 d .
H25 H 0.8119 1.0079 0.751 0.096 Uiso 1 1 calc R
C26 C 0.8700(3) 1.0073(5) 0.8995(5) 0.1007(19) Uani 1 1 d .
H26 H 0.8841 1.1088 0.9024 0.121 Uiso 1 1 calc R
C27 C 0.8924(2) 0.9226(5) 0.9837(4) 0.0832(15) Uani 1 1 d .
H27 H 0.9232 0.9643 1.0443 0.1 Uiso 1 1 calc R
C28 C 0.8701(2) 0.7755(4) 0.9809(3) 0.0604(10) Uani 1 1 d .
H28 H 0.8839 0.7176 1.0405 0.072 Uiso 1 1 calc R
O1 O 0.80391(14) 0.4676(2) 0.99723(14) 0.0523(6) Uani 1 1 d .
P1 P 0.80016(5) 0.52115(8) 0.89261(6) 0.0378(2) Uani 1 1 d .

loop_
_atom_site_aniso_label
_atom_site_aniso_U_11
_atom_site_aniso_U_22
_atom_site_aniso_U_33
_atom_site_aniso_U_23
_atom_site_aniso_U_13
_atom_site_aniso_U_12
C1 0.0395(17) 0.0262(15) 0.0335(15) 0.0007(12) 0.0143(13) -0.0049(13)
C2 0.0399(18) 0.0253(15) 0.0345(15) -0.0048(12) 0.0143(13) -0.0050(13)
C3 0.0381(17) 0.0253(15) 0.0330(15) 0.0020(12) 0.0109(13) -0.0047(13)
C4 0.046(2) 0.0344(17) 0.0375(16) -0.0040(13) 0.0164(15) -0.0018(14)
C5 0.0338(18) 0.0441(19) 0.0448(18) 0.0063(15) 0.0080(14) -0.0028(15)
C6 0.0395(18) 0.0321(16) 0.0319(16) 0.0063(13) 0.0067(14) -0.0058(14)
C7 0.042(2) 0.0408(18) 0.0368(16) 0.0107(14) 0.0019(14) -0.0068(15)
C8 0.053(2) 0.053(2) 0.0383(18) 0.0078(16) -0.0041(16) -0.0130(18)
C9 0.073(3) 0.042(2) 0.0293(16) -0.0013(14) 0.0044(17) -0.0137(18)
C10 0.050(2) 0.0338(17) 0.0311(16) 0.0018(13) 0.0059(14) -0.0039(15)
C11 0.067(2) 0.0337(17) 0.0330(16) -0.0062(13) 0.0162(16) 0.0004(16)
C12 0.048(2) 0.0319(16) 0.0354(16) -0.0013(13) 0.0151(15) 0.0013(14)
C13 0.0465(19) 0.0246(15) 0.0286(14) 0.0032(12) 0.0138(13) -0.0018(13)
C14 0.0392(18) 0.0264(15) 0.0284(14) 0.0015(12) 0.0115(13) -0.0032(13)
C15 0.0466(19) 0.0271(15) 0.0270(14) 0.0042(12) 0.0067(13) -0.0075(14)
C16 0.0350(17) 0.0249(15) 0.0386(16) 0.0057(12) 0.0111(13) -0.0024(13)
C17 0.0440(19) 0.0254(15) 0.0466(18) 0.0065(13) 0.0155(15) 0.0020(14)
C18 0.047(2) 0.044(2) 0.0548(19) 0.0034(16) 0.0195(16) 0.0046(16)
C19 0.050(2) 0.049(2) 0.079(3) 0.0108(19) 0.028(2) 0.0117(18)
C20 0.040(2) 0.064(2) 0.076(2) 0.012(2) 0.013(2) 0.0145(19)
C21 0.043(2) 0.043(2) 0.065(2) 0.0099(17) 0.0018(17) 0.0033(16)
C22 0.0370(18) 0.0298(16) 0.0484(18) 0.0082(14) 0.0065(15) 0.0026(14)
C23 0.0313(17) 0.0316(17) 0.0578(19) -0.0004(15) 0.0039(15) -0.0018(13)
C24 0.057(2) 0.045(2) 0.071(2) 0.0109(18) 0.0125(19) -0.0052(18)
C25 0.067(3) 0.038(2) 0.146(4) 0.031(2) 0.043(3) 0.005(2)
C26 0.043(3) 0.038(2) 0.223(6) -0.028(3) 0.029(3) -0.013(2)
C27 0.037(2) 0.058(3) 0.146(4) -0.047(3) -0.004(3) -0.003(2)
C28 0.034(2) 0.053(2) 0.087(3) -0.023(2) -0.0054(18) 0.0051(17)
O1 0.0617(16) 0.0557(14) 0.0366(11) 0.0127(10) 0.0029(10) 0.0015(12)
P1 0.0396(5) 0.0324(4) 0.0393(5) 0.0043(3) 0.0027(4) -0.0024(4)

loop_
_atom_type_symbol
_atom_type_description
_atom_type_scat_dispersion_real
_atom_type_scat_dispersion_imag
_atom_type_scat_source
C C 0.0033 0.0016 'International Tables Vol C Tables 4.2.6.8 and 6.1.1.4'
H H 0 0 'International Tables Vol C Tables 4.2.6.8 and 6.1.1.4'
O O 0.0106 0.006 'International Tables Vol C Tables 4.2.6.8 and 6.1.1.4'
P P 0.1023 0.0942 'International Tables Vol C Tables 4.2.6.8 and 6.1.1.4'

loop_
_geom_angle_atom_site_label_1
_geom_angle_atom_site_label_2
_geom_angle_atom_site_label_3
_geom_angle
C2 C1 C16 122.6(3)
C2 C1 P1 125.6(2)
C16 C1 P1 111.8(2)
C1 C2 C3 120.0(2)
C1 C2 H2 120
C3 C2 H2 120
C2 C3 C14 119.0(3)
C2 C3 C4 121.8(3)
C14 C3 C4 119.2(2)
C5 C4 C3 122.4(3)
C5 C4 H4 118.8
C3 C4 H4 118.8
C4 C5 C6 120.2(3)
C4 C5 H5 119.9
C6 C5 H5 119.9
C7 C6 C15 119.3(3)
C7 C6 C5 121.4(3)
C15 C6 C5 119.3(2)
C8 C7 C6 120.3(3)
C8 C7 H7 119.8
C6 C7 H7 119.8
C7 C8 C9 121.7(3)
C7 C8 H8 119.2
C9 C8 H8 119.2
C8 C9 C10 120.0(3)
C8 C9 H9 120
C10 C9 H9 120
C9 C10 C11 122.9(3)
C9 C10 C15 119.1(3)
C11 C10 C15 117.9(3)
C12 C11 C10 122.9(3)
C12 C11 H11 118.5
C10 C11 H11 118.5
C11 C12 C13 121.5(3)
C11 C12 H12 119.3
C13 C12 H12 119.3
C16 C13 C14 118.7(2)
C16 C13 C12 124.2(3)
C14 C13 C12 117.1(3)
C3 C14 C13 120.9(2)
C3 C14 C15 118.2(3)
C13 C14 C15 120.8(2)
C6 C15 C10 119.6(3)
C6 C15 C14 120.7(2)
C10 C15 C14 119.7(3)
C1 C16 C13 118.5(3)
C1 C16 C17 112.0(2)
C13 C16 C17 129.5(3)
C18 C17 C22 118.3(3)
C18 C17 C16 129.4(3)
C22 C17 C16 112.3(3)
C17 C18 C19 119.2(3)
C17 C18 H18 120.4
C19 C18 H18 120.4
C20 C19 C18 122.3(3)
C20 C19 H19 118.9
C18 C19 H19 118.9
C19 C20 C21 119.4(3)
C19 C20 H20 120.3
C21 C20 H20 120.3
C22 C21 C20 119.5(3)
C22 C21 H21 120.3
C20 C21 H21 120.3
C21 C22 C17 121.3(3)
C21 C22 P1 126.9(3)
C17 C22 P1 111.8(2)
C28 C23 C24 119.5(3)
C28 C23 P1 119.0(3)
C24 C23 P1 121.5(2)
C23 C24 C25 119.8(4)
C23 C24 H24 120.1
C25 C24 H24 120.1
C26 C25 C24 119.1(4)
C26 C25 H25 120.4
C24 C25 H25 120.4
C27 C26 C25 121.1(4)
C27 C26 H26 119.5
C25 C26 H26 119.5
C26 C27 C28 119.9(4)
C26 C27 H27 120.1
C28 C27 H27 120.1
C23 C28 C27 120.6(4)
C23 C28 H28 119.7
C27 C28 H28 119.7
O1 P1 C22 117.07(13)
O1 P1 C1 118.36(13)
C22 P1 C1 91.58(13)
O1 P1 C23 110.83(14)
C22 P1 C23 108.26(14)
C1 P1 C23 109.08(13)

loop_
_geom_bond_atom_site_label_1
_geom_bond_atom_site_label_2
_geom_bond_distance
C1 C2 1.384(4)
C1 C16 1.411(4)
C1 P1 1.796(3)
C2 C3 1.397(4)
C2 H2 0.95
C3 C14 1.423(4)
C3 C4 1.436(4)
C4 C5 1.344(4)
C4 H4 0.95
C5 C6 1.427(4)
C5 H5 0.95
C6 C7 1.397(4)
C6 C15 1.423(4)
C7 C8 1.375(4)
C7 H7 0.95
C8 C9 1.389(4)
C8 H8 0.95
C9 C10 1.400(4)
C9 H9 0.95
C10 C11 1.408(4)
C10 C15 1.427(4)
C11 C12 1.360(4)
C11 H11 0.95
C12 C13 1.432(4)
C12 H12 0.95
C13 C16 1.416(4)
C13 C14 1.432(4)
C14 C15 1.432(4)
C16 C17 1.497(4)
C17 C18 1.390(4)
C17 C22 1.419(4)
C18 C19 1.403(4)
C18 H18 0.95
C19 C20 1.366(5)
C19 H19 0.95
C20 C21 1.393(5)
C20 H20 0.95
C21 C22 1.390(4)
C21 H21 0.95
C22 P1 1.785(3)
C23 C28 1.378(4)
C23 C24 1.395(4)
C23 P1 1.799(3)
C24 C25 1.397(5)
C24 H24 0.95
C25 C26 1.386(6)
C25 H25 0.95
C26 C27 1.362(6)
C26 H26 0.95
C27 C28 1.385(5)
C27 H27 0.95
C28 H28 0.95
O1 P1 1.482(2)

loop_
_geom_torsion_atom_site_label_1
_geom_torsion_atom_site_label_2
_geom_torsion_atom_site_label_3
_geom_torsion_atom_site_label_4
_geom_torsion
C16 C1 C2 C3 0.7(4)
P1 C1 C2 C3 -176.1(2)
C1 C2 C3 C14 2.7(4)
C1 C2 C3 C4 -179.5(2)
C2 C3 C4 C5 -177.9(3)
C14 C3 C4 C5 -0.1(4)
C3 C4 C5 C6 1.1(4)
C4 C5 C6 C7 176.9(3)
C4 C5 C6 C15 -0.8(4)
C15 C6 C7 C8 1.2(4)
C5 C6 C7 C8 -176.5(3)
C6 C7 C8 C9 -1.5(4)
C7 C8 C9 C10 0.5(5)
C8 C9 C10 C11 178.0(3)
C8 C9 C10 C15 0.7(4)
C9 C10 C11 C12 -177.7(3)
C15 C10 C11 C12 -0.4(4)
C10 C11 C12 C13 -0.9(4)
C11 C12 C13 C16 -179.8(3)
C11 C12 C13 C14 2.5(4)
C2 C3 C14 C13 -1.8(4)
C4 C3 C14 C13 -179.7(2)
C2 C3 C14 C15 176.6(2)
C4 C3 C14 C15 -1.3(4)
C16 C13 C14 C3 -2.3(4)
C12 C13 C14 C3 175.6(2)
C16 C13 C14 C15 179.3(2)
C12 C13 C14 C15 -2.8(4)
C7 C6 C15 C10 0.1(4)
C5 C6 C15 C10 177.8(2)
C7 C6 C15 C14 -178.4(2)
C5 C6 C15 C14 -0.6(4)
C9 C10 C15 C6 -1.0(4)
C11 C10 C15 C6 -178.4(3)
C9 C10 C15 C14 177.4(3)
C11 C10 C15 C14 0.1(4)
C3 C14 C15 C6 1.6(4)
C13 C14 C15 C6 -180.0(2)
C3 C14 C15 C10 -176.8(2)
C13 C14 C15 C10 1.6(4)
C2 C1 C16 C13 -4.9(4)
P1 C1 C16 C13 172.3(2)
C2 C1 C16 C17 174.8(2)
P1 C1 C16 C17 -8.0(3)
C14 C13 C16 C1 5.5(4)
C12 C13 C16 C1 -172.2(2)
C14 C13 C16 C17 -174.0(3)
C12 C13 C16 C17 8.2(4)
C1 C16 C17 C18 -171.5(3)
C13 C16 C17 C18 8.1(5)
C1 C16 C17 C22 5.7(3)
C13 C16 C17 C22 -174.7(3)
C22 C17 C18 C19 2.5(4)
C16 C17 C18 C19 179.6(3)
C17 C18 C19 C20 -0.5(5)
C18 C19 C20 C21 -1.8(5)
C19 C20 C21 C22 2.1(5)
C20 C21 C22 C17 -0.1(5)
C20 C21 C22 P1 -179.0(2)
C18 C17 C22 C21 -2.2(4)
C16 C17 C22 C21 -179.8(3)
C18 C17 C22 P1 176.8(2)
C16 C17 C22 P1 -0.7(3)
C28 C23 C24 C25 0.3(5)
P1 C23 C24 C25 178.3(3)
C23 C24 C25 C26 0.4(6)
C24 C25 C26 C27 0.3(7)
C25 C26 C27 C28 -1.7(7)
C24 C23 C28 C27 -1.7(5)
P1 C23 C28 C27 -179.7(3)
C26 C27 C28 C23 2.4(6)
C21 C22 P1 O1 -61.0(3)
C17 C22 P1 O1 120.0(2)
C21 C22 P1 C1 175.8(3)
C17 C22 P1 C1 -3.2(2)
C21 C22 P1 C23 65.1(3)
C17 C22 P1 C23 -113.9(2)
C2 C1 P1 O1 61.5(3)
C16 C1 P1 O1 -115.6(2)
C2 C1 P1 C22 -176.4(2)
C16 C1 P1 C22 6.5(2)
C2 C1 P1 C23 -66.4(3)
C16 C1 P1 C23 116.5(2)
C28 C23 P1 O1 17.4(3)
C24 C23 P1 O1 -160.6(3)
C28 C23 P1 C22 -112.2(3)
C24 C23 P1 C22 69.8(3)
C28 C23 P1 C1 149.5(3)
C24 C23 P1 C1 -28.6(3)
